data_7125960
loop_
_publ_author_name
'Wang, Wenqing'
'Tan, Gengwen'
'Feng, Rui'
'Fang, Yong'
'Chen, Chao'
'Ruan, Huapeng'
'Zhao, Yue'
'Wang, Xinping'

_publ_section_title
;
 Stable, yet &quot;naked&quot;, azo radical anion ArNNAr<sup>-</sup> and
 dianion ArNNAr<sup>2-</sup> (Ar =
 4-CN-2,6-<sup>i</sup>Pr<sub>2</sub>-C<sub>6</sub>H<sub>2</sub>) with
 selective CO<sub>2</sub> activation.
;
_journal_issue 22
_journal_name_full 'Chemical communications (Cambridge, England)'
_journal_page_first 3285
_journal_page_last 3288
_journal_paper_doi 10.1039/c9cc07382e
_journal_volume 56
_journal_year 2020
_chemical_formula_sum 'C26 H32 N4'
_chemical_formula_weight 400.55
_space_group_crystal_system orthorhombic
_space_group_IT_number 60
_space_group_name_Hall '-P 2n 2ab'
_space_group_name_H-M_alt 'P b c n'
_atom_sites_solution_hydrogens geom
_audit_creation_method SHELXL-2018/3
_audit_update_record
;
2019-11-08 deposited with the CCDC.	2020-02-10 downloaded from the CCDC.
;
_cell_angle_alpha 90
_cell_angle_beta 90
_cell_angle_gamma 90
_cell_formula_units_Z 4
_cell_length_a 14.844(8)
_cell_length_b 9.534(5)
_cell_length_c 16.867(8)
_cell_measurement_reflns_used 1880
_cell_measurement_temperature 153(2)
_cell_measurement_theta_max 24.60
_cell_measurement_theta_min 2.41
_cell_volume 2387(2)
_computing_cell_refinement 'Bruker SAINT'
_computing_data_collection 'Bruker APEX2'
_computing_data_reduction 'Bruker SAINT'
_computing_molecular_graphics 'Bruker SHELXTL'
_computing_publication_material 'Bruker SHELXTL'
_computing_structure_refinement 'SHELXL-2018/3 (Sheldrick, 2018)'
_computing_structure_solution 'SHELXT 2014/4 (Sheldrick, 2014)'
_diffrn_ambient_temperature 153(2)
_diffrn_measured_fraction_theta_full 1.000
_diffrn_measured_fraction_theta_max 1.000
_diffrn_measurement_device_type 'd8 advance'
_diffrn_measurement_method '\f and \w scans'
_diffrn_radiation_type MoK\a
_diffrn_radiation_wavelength 0.71073
_diffrn_reflns_av_R_equivalents 0.1197
_diffrn_reflns_av_unetI/netI 0.0890
_diffrn_reflns_Laue_measured_fraction_full 1.000
_diffrn_reflns_Laue_measured_fraction_max 1.000
_diffrn_reflns_limit_h_max 17
_diffrn_reflns_limit_h_min -16
_diffrn_reflns_limit_k_max 11
_diffrn_reflns_limit_k_min -9
_diffrn_reflns_limit_l_max 20
_diffrn_reflns_limit_l_min -19
_diffrn_reflns_number 11676
_diffrn_reflns_point_group_measured_fraction_full 1.000
_diffrn_reflns_point_group_measured_fraction_max 1.000
_diffrn_reflns_theta_full 25.025
_diffrn_reflns_theta_max 25.025
_diffrn_reflns_theta_min 2.415
_exptl_absorpt_coefficient_mu 0.067
_exptl_absorpt_correction_T_max 0.9868
_exptl_absorpt_correction_T_min 0.9803
_exptl_absorpt_correction_type multi-scan
_exptl_crystal_colour orange
_exptl_crystal_density_diffrn 1.114
_exptl_crystal_density_method 'not measured'
_exptl_crystal_description block
_exptl_crystal_F_000 864
_exptl_crystal_size_max 0.300
_exptl_crystal_size_mid 0.250
_exptl_crystal_size_min 0.200
_refine_diff_density_max 0.247
_refine_diff_density_min -0.199
_refine_diff_density_rms 0.053
_refine_ls_extinction_method none
_refine_ls_goodness_of_fit_ref 1.029
_refine_ls_hydrogen_treatment constr
_refine_ls_matrix_type full
_refine_ls_number_parameters 136
_refine_ls_number_reflns 2109
_refine_ls_number_restraints 0
_refine_ls_restrained_S_all 1.029
_refine_ls_R_factor_all 0.1364
_refine_ls_R_factor_gt 0.0712
_refine_ls_shift/su_max 0.000
_refine_ls_shift/su_mean 0.000
_refine_ls_structure_factor_coef Fsqd
_refine_ls_weighting_details 'w=1/[\s^2^(Fo^2^)+(0.0644P)^2^+2.1417P] where P=(Fo^2^+2Fc^2^)/3'
_refine_ls_weighting_scheme calc
_refine_ls_wR_factor_gt 0.1479
_refine_ls_wR_factor_ref 0.1747
_reflns_Friedel_coverage 0.000
_reflns_number_gt 1261
_reflns_number_total 2109
_reflns_threshold_expression 'I > 2\s(I)'
_cod_data_source_file c9cc07382e2.cif
_cod_data_source_block 2_a
_cod_depositor_comments 'Adding full bibliography for 7125960--7125964.cif.'
_cod_database_code 7125960
_shelx_shelxl_version_number 2018/3
_shelx_space_group_comment
;
The symmetry employed for this shelxl refinement is uniquely defined
by the following loop, which should always be used as a source of
symmetry information in preference to the above space-group names.
They are only intended as comments.
;
_shelx_estimated_absorpt_t_min 0.980
_shelx_estimated_absorpt_t_max 0.987

loop_
_space_group_symop_operation_xyz
'x, y, z'
'-x+1/2, -y+1/2, z+1/2'
'-x, y, -z+1/2'
'x+1/2, -y+1/2, -z'
'-x, -y, -z'
'x-1/2, y-1/2, -z-1/2'
'x, -y, z-1/2'
'-x-1/2, y-1/2, z'

loop_
_atom_site_label
_atom_site_type_symbol
_atom_site_fract_x
_atom_site_fract_y
_atom_site_fract_z
_atom_site_U_iso_or_equiv
_atom_site_adp_type
_atom_site_occupancy
_atom_site_site_symmetry_order
_atom_site_calc_flag
_atom_site_refinement_flags_posn
_atom_site_refinement_flags_adp
C1 C 0.4308(2) 0.4735(3) 0.33719(19) 0.0262(8) Uani 1 1 d . .
C2 C 0.4325(2) 0.3862(3) 0.4052(2) 0.0263(8) Uani 1 1 d . .
C3 C 0.3651(2) 0.4039(3) 0.46184(19) 0.0271(8) Uani 1 1 d . .
H3 H 0.363614 0.345290 0.507374 0.032 Uiso 1 1 calc R U
C4 C 0.2999(2) 0.5076(3) 0.45166(19) 0.0257(8) Uani 1 1 d . .
C5 C 0.2999(2) 0.5938(3) 0.38492(18) 0.0275(8) Uani 1 1 d . .
H5 H 0.254798 0.663830 0.379436 0.033 Uiso 1 1 calc R U
C6 C 0.3653(2) 0.5788(3) 0.32601(19) 0.0269(8) Uani 1 1 d . .
C7 C 0.2329(2) 0.5315(3) 0.5129(2) 0.0273(8) Uani 1 1 d . .
C8 C 0.3632(2) 0.6829(3) 0.2569(2) 0.0321(9) Uani 1 1 d . .
H8 H 0.418083 0.665917 0.223952 0.039 Uiso 1 1 calc R U
C9 C 0.3667(3) 0.8342(3) 0.2853(2) 0.0522(12) Uani 1 1 d . .
H9A H 0.419884 0.847617 0.318834 0.078 Uiso 1 1 calc R U
H9B H 0.370161 0.897022 0.239418 0.078 Uiso 1 1 calc R U
H9C H 0.312241 0.855378 0.315899 0.078 Uiso 1 1 calc R U
C10 C 0.2819(4) 0.6576(5) 0.2048(3) 0.0849(19) Uani 1 1 d . .
H10A H 0.281338 0.559521 0.187454 0.127 Uiso 1 1 calc R U
H10B H 0.226882 0.677584 0.234903 0.127 Uiso 1 1 calc R U
H10C H 0.284802 0.719228 0.158422 0.127 Uiso 1 1 calc R U
C11 C 0.5049(2) 0.2738(3) 0.41432(19) 0.0298(8) Uani 1 1 d . .
H11 H 0.561750 0.310447 0.390272 0.036 Uiso 1 1 calc R U
C12 C 0.4768(2) 0.1411(3) 0.3678(2) 0.0373(9) Uani 1 1 d . .
H12A H 0.523310 0.068963 0.373698 0.056 Uiso 1 1 calc R U
H12B H 0.419513 0.105768 0.388689 0.056 Uiso 1 1 calc R U
H12C H 0.469729 0.164588 0.311597 0.056 Uiso 1 1 calc R U
C13 C 0.5245(2) 0.2360(3) 0.5008(2) 0.0333(9) Uani 1 1 d . .
H13A H 0.571276 0.163596 0.502773 0.050 Uiso 1 1 calc R U
H13B H 0.545285 0.319684 0.529121 0.050 Uiso 1 1 calc R U
H13C H 0.469428 0.200557 0.525828 0.050 Uiso 1 1 calc R U
N1 N 0.50905(19) 0.4610(2) 0.28619(14) 0.0299(7) Uani 1 1 d . .
N2 N 0.1800(2) 0.5540(3) 0.56125(17) 0.0367(8) Uani 1 1 d . .

loop_
_atom_site_aniso_label
_atom_site_aniso_U_11
_atom_site_aniso_U_22
_atom_site_aniso_U_33
_atom_site_aniso_U_23
_atom_site_aniso_U_13
_atom_site_aniso_U_12
C1 0.0286(19) 0.0185(16) 0.032(2) -0.0068(14) 0.0055(15) -0.0057(14)
C2 0.0296(19) 0.0155(15) 0.034(2) -0.0037(14) 0.0020(16) -0.0057(13)
C3 0.032(2) 0.0192(16) 0.030(2) 0.0005(13) 0.0015(16) -0.0027(14)
C4 0.0260(19) 0.0186(16) 0.032(2) -0.0058(14) 0.0031(15) -0.0064(14)
C5 0.031(2) 0.0173(16) 0.034(2) -0.0032(14) -0.0013(16) -0.0040(14)
C6 0.030(2) 0.0203(16) 0.030(2) -0.0041(13) 0.0022(16) -0.0050(14)
C7 0.0282(19) 0.0219(17) 0.032(2) 0.0014(14) -0.0048(17) 0.0004(14)
C8 0.045(2) 0.0219(17) 0.030(2) 0.0006(14) 0.0099(17) -0.0008(15)
C9 0.089(3) 0.0209(18) 0.046(3) 0.0067(17) 0.007(2) 0.000(2)
C10 0.108(5) 0.095(4) 0.052(3) 0.036(3) -0.039(3) -0.054(3)
C11 0.0298(19) 0.0204(16) 0.039(2) 0.0030(14) 0.0050(16) -0.0022(15)
C12 0.047(2) 0.0266(18) 0.038(2) -0.0034(15) -0.0022(18) 0.0062(17)
C13 0.034(2) 0.0275(17) 0.039(2) 0.0013(16) -0.0023(17) 0.0005(15)
N1 0.0414(18) 0.0189(14) 0.0294(15) -0.0015(10) 0.0034(15) -0.0001(12)
N2 0.0343(18) 0.0384(17) 0.0374(19) 0.0008(14) 0.0023(15) 0.0035(15)

loop_
_atom_type_symbol
_atom_type_description
_atom_type_scat_dispersion_real
_atom_type_scat_dispersion_imag
_atom_type_scat_source
C C 0.0033 0.0016 'International Tables Vol C Tables 4.2.6.8 and 6.1.1.4'
H H 0.0000 0.0000 'International Tables Vol C Tables 4.2.6.8 and 6.1.1.4'
N N 0.0061 0.0033 'International Tables Vol C Tables 4.2.6.8 and 6.1.1.4'

loop_
_geom_angle_atom_site_label_1
_geom_angle_atom_site_label_2
_geom_angle_atom_site_label_3
_geom_angle
_geom_angle_site_symmetry_1
C6 C1 C2 122.5(3) .
C6 C1 N1 122.1(3) .
C2 C1 N1 114.7(3) .
C3 C2 C1 118.1(3) .
C3 C2 C11 121.4(3) .
C1 C2 C11 120.4(3) .
C2 C3 C4 120.0(3) .
C2 C3 H3 120.0 .
C4 C3 H3 120.0 .
C5 C4 C3 121.1(3) .
C5 C4 C7 118.8(3) .
C3 C4 C7 120.0(3) .
C4 C5 C6 121.0(3) .
C4 C5 H5 119.5 .
C6 C5 H5 119.5 .
C5 C6 C1 117.2(3) .
C5 C6 C8 117.4(3) .
C1 C6 C8 125.3(3) .
N2 C7 C4 178.3(3) .
C10 C8 C9 111.2(3) .
C10 C8 C6 110.8(3) .
C9 C8 C6 112.0(3) .
C10 C8 H8 107.5 .
C9 C8 H8 107.5 .
C6 C8 H8 107.5 .
C8 C9 H9A 109.5 .
C8 C9 H9B 109.5 .
H9A C9 H9B 109.5 .
C8 C9 H9C 109.5 .
H9A C9 H9C 109.5 .
H9B C9 H9C 109.5 .
C8 C10 H10A 109.5 .
C8 C10 H10B 109.5 .
H10A C10 H10B 109.5 .
C8 C10 H10C 109.5 .
H10A C10 H10C 109.5 .
H10B C10 H10C 109.5 .
C2 C11 C13 113.3(3) .
C2 C11 C12 109.5(3) .
C13 C11 C12 110.0(3) .
C2 C11 H11 107.9 .
C13 C11 H11 107.9 .
C12 C11 H11 107.9 .
C11 C12 H12A 109.5 .
C11 C12 H12B 109.5 .
H12A C12 H12B 109.5 .
C11 C12 H12C 109.5 .
H12A C12 H12C 109.5 .
H12B C12 H12C 109.5 .
C11 C13 H13A 109.5 .
C11 C13 H13B 109.5 .
H13A C13 H13B 109.5 .
C11 C13 H13C 109.5 .
H13A C13 H13C 109.5 .
H13B C13 H13C 109.5 .
N1 N1 C1 114.0(4) 3_655

loop_
_geom_bond_atom_site_label_1
_geom_bond_atom_site_label_2
_geom_bond_distance
_geom_bond_site_symmetry_2
C1 C6 1.411(4) .
C1 C2 1.418(4) .
C1 N1 1.450(4) .
C2 C3 1.393(4) .
C2 C11 1.525(4) .
C3 C4 1.395(4) .
C3 H3 0.9500 .
C4 C5 1.394(4) .
C4 C7 1.453(5) .
C5 C6 1.396(4) .
C5 H5 0.9500 .
C6 C8 1.531(4) .
C7 N2 1.151(4) .
C8 C10 1.512(5) .
C8 C9 1.520(4) .
C8 H8 1.0000 .
C9 H9A 0.9800 .
C9 H9B 0.9800 .
C9 H9C 0.9800 .
C10 H10A 0.9800 .
C10 H10B 0.9800 .
C10 H10C 0.9800 .
C11 C13 1.530(4) .
C11 C12 1.545(4) .
C11 H11 1.0000 .
C12 H12A 0.9800 .
C12 H12B 0.9800 .
C12 H12C 0.9800 .
C13 H13A 0.9800 .
C13 H13B 0.9800 .
C13 H13C 0.9800 .
N1 N1 1.250(5) 3_655
